data_7152057
loop_
_publ_author_name
'Tello-Aburto, Rodolfo'
'Kalstabakken, Kyle A.'
'Volp, Kelly A.'
'Harned, Andrew M.'

_publ_section_title
;
 Regioselective and stereoselective cyclizations of cyclohexadienones
 tethered to active methylene groups.
;
_journal_issue 22
_journal_name_full 'Organic &amp; biomolecular chemistry'
_journal_page_first 7849
_journal_page_last 7859
_journal_paper_doi 10.1039/c1ob06125a
_journal_volume 9
_journal_year 2011
_chemical_absolute_configuration rmad
_chemical_formula_moiety 'C16 H19 Br O5'
_chemical_formula_sum 'C16 H19 Br O5'
_chemical_formula_weight 371.22
_chemical_name_common 10200
_chemical_name_systematic
;
?
;
_space_group_IT_number 92
_symmetry_cell_setting tetragonal
_symmetry_space_group_name_Hall 'P 4abw 2nw'
_symmetry_space_group_name_H-M 'P 41 21 2'
_atom_sites_solution_hydrogens geom
_atom_sites_solution_primary direct
_atom_sites_solution_secondary difmap
_audit_creation_method SHELXL-97
_cell_angle_alpha 90.00
_cell_angle_beta 90.00
_cell_angle_gamma 90.00
_cell_formula_units_Z 8
_cell_length_a 11.6427(3)
_cell_length_b 11.6427(3)
_cell_length_c 24.4087(11)
_cell_measurement_reflns_used 7748
_cell_measurement_temperature 123(2)
_cell_measurement_theta_max 27.48
_cell_measurement_theta_min 2.42
_cell_volume 3308.66(19)
_computing_cell_refinement 'SAINT, Bruker'
_computing_data_collection 'SMART, Bruker'
_computing_data_reduction 'SAINT, Bruker'
_computing_molecular_graphics 'SHELXTL, Bruker'
_computing_publication_material 'Bruker SHELXTL'
_computing_structure_refinement 'SHELXL-97 (Sheldrick, 1997)'
_computing_structure_solution 'SHELXS-97 (Sheldrick, 1990)'
_diffrn_ambient_temperature 123(2)
_diffrn_measured_fraction_theta_full 1.000
_diffrn_measured_fraction_theta_max 1.000
_diffrn_measurement_device_type 'Bruker SMART Platform CCD'
_diffrn_measurement_method 'area detector, omega scans per phi'
_diffrn_radiation_monochromator graphite
_diffrn_radiation_source 'normal-focus sealed tube'
_diffrn_radiation_type MoK\a
_diffrn_radiation_wavelength 0.71073
_diffrn_reflns_av_R_equivalents 0.0000
_diffrn_reflns_av_sigmaI/netI 0.0133
_diffrn_reflns_limit_h_max 10
_diffrn_reflns_limit_h_min -10
_diffrn_reflns_limit_k_max 15
_diffrn_reflns_limit_k_min 0
_diffrn_reflns_limit_l_max 31
_diffrn_reflns_limit_l_min 0
_diffrn_reflns_number 3803
_diffrn_reflns_theta_full 27.49
_diffrn_reflns_theta_max 27.49
_diffrn_reflns_theta_min 1.94
_exptl_absorpt_coefficient_mu 2.505
_exptl_absorpt_correction_T_max 0.4341
_exptl_absorpt_correction_T_min 0.3673
_exptl_absorpt_correction_type multi-scan
_exptl_absorpt_process_details 'SADABS, R. Blessing, 1995'
_exptl_crystal_colour colorless
_exptl_crystal_density_diffrn 1.490
_exptl_crystal_density_method 'not measured'
_exptl_crystal_description block
_exptl_crystal_F_000 1520
_exptl_crystal_size_max 0.50
_exptl_crystal_size_mid 0.45
_exptl_crystal_size_min 0.40
_refine_diff_density_max 0.485
_refine_diff_density_min -0.231
_refine_diff_density_rms 0.062
_refine_ls_abs_structure_details 'Flack H D (1983), Acta Cryst. A39, 876-881'
_refine_ls_abs_structure_Flack 0.004(7)
_refine_ls_extinction_method none
_refine_ls_goodness_of_fit_ref 1.022
_refine_ls_hydrogen_treatment constr
_refine_ls_matrix_type full
_refine_ls_number_parameters 204
_refine_ls_number_reflns 3803
_refine_ls_number_restraints 0
_refine_ls_restrained_S_all 1.022
_refine_ls_R_factor_all 0.0288
_refine_ls_R_factor_gt 0.0271
_refine_ls_shift/su_max 0.001
_refine_ls_shift/su_mean 0.000
_refine_ls_structure_factor_coef Fsqd
_refine_ls_weighting_details 'calc w=1/[\s^2^(Fo^2^)+(0.0551P)^2^+0.9981P] where P=(Fo^2^+2Fc^2^)/3'
_refine_ls_weighting_scheme calc
_refine_ls_wR_factor_gt 0.0741
_refine_ls_wR_factor_ref 0.0754
_reflns_number_gt 3647
_reflns_number_total 3803
_reflns_threshold_expression >2sigma(I)
_cod_data_source_file c1ob06125a.txt
_cod_data_source_block 10200b
_cod_depositor_comments
;
The following automatic conversions were performed:

'_symmetry_cell_setting' value 'Tetragonal' changed to 'tetragonal'
according to /home/saulius/struct/CIF-dictionaries/cif_core.dic
dictionary named 'cif_core.dic' version 2.4.1 from 2010-06-29.

Automatic conversion script
Id: cif_fix_values 1715 2011-07-08 13:25:40Z adriana 
;
_cod_original_sg_symbol_H-M P4(1)2(1)2
_cod_database_code 7152057

loop_
_symmetry_equiv_pos_as_xyz
'x, y, z'
'-x, -y, z+1/2'
'-y+1/2, x+1/2, z+1/4'
'y+1/2, -x+1/2, z+3/4'
'-x+1/2, y+1/2, -z+1/4'
'x+1/2, -y+1/2, -z+3/4'
'y, x, -z'
'-y, -x, -z+1/2'

loop_
_atom_site_label
_atom_site_type_symbol
_atom_site_fract_x
_atom_site_fract_y
_atom_site_fract_z
_atom_site_U_iso_or_equiv
_atom_site_adp_type
_atom_site_occupancy
_atom_site_symmetry_multiplicity
_atom_site_calc_flag
_atom_site_refinement_flags
Br1 Br 0.68875(2) 0.39815(2) 0.082480(10) 0.03420(8) Uani 1 1 d .
O1 O 0.43330(15) 0.35029(16) 0.06102(7) 0.0373(4) Uani 1 1 d .
O2 O 0.55604(13) 0.02311(13) 0.06039(6) 0.0236(3) Uani 1 1 d .
O3 O 0.37842(14) -0.00575(14) 0.09155(6) 0.0296(3) Uani 1 1 d .
O4 O 0.26281(14) -0.05825(13) -0.01617(6) 0.0262(3) Uani 1 1 d .
O5 O 0.27581(12) 0.10210(13) -0.06857(6) 0.0234(3) Uani 1 1 d .
C1 C 0.49331(19) 0.28065(18) 0.03786(8) 0.0226(4) Uani 1 1 d .
C2 C 0.61869(18) 0.27092(17) 0.04847(8) 0.0231(4) Uani 1 1 d .
C3 C 0.67771(18) 0.17740(19) 0.03528(8) 0.0250(4) Uani 1 1 d .
H3A H 0.7586 0.1755 0.0402 0.030 Uiso 1 1 calc R
C4 C 0.61503(18) 0.07308(17) 0.01221(8) 0.0221(4) Uani 1 1 d .
C5 C 0.51907(16) 0.10746(17) -0.02712(7) 0.0196(4) Uani 1 1 d .
H5A H 0.5270 0.0928 -0.0673 0.024 Uiso 1 1 calc R
C6 C 0.44808(17) 0.20482(16) -0.00701(8) 0.0196(4) Uani 1 1 d .
H6A H 0.4054 0.2467 -0.0364 0.023 Uiso 1 1 calc R
C7 C 0.40774(16) 0.08026(16) 0.00206(7) 0.0178(4) Uani 1 1 d .
C8 C 0.43986(18) 0.02752(17) 0.05580(8) 0.0207(4) Uani 1 1 d .
C9 C 0.30521(16) 0.03270(16) -0.02797(7) 0.0186(3) Uani 1 1 d .
C10 C 0.18684(19) 0.06876(19) -0.10959(8) 0.0250(4) Uani 1 1 d .
C11 C 0.1897(3) 0.1689(2) -0.14899(10) 0.0379(5) Uani 1 1 d .
H11A H 0.2657 0.1735 -0.1661 0.057 Uiso 1 1 calc R
H11B H 0.1741 0.2403 -0.1290 0.057 Uiso 1 1 calc R
H11C H 0.1312 0.1579 -0.1774 0.057 Uiso 1 1 calc R
C12 C 0.07062(18) 0.0596(2) -0.08180(10) 0.0326(5) Uani 1 1 d .
H12A H 0.0715 -0.0048 -0.0559 0.049 Uiso 1 1 calc R
H12B H 0.0111 0.0465 -0.1095 0.049 Uiso 1 1 calc R
H12C H 0.0543 0.1310 -0.0620 0.049 Uiso 1 1 calc R
C13 C 0.2220(2) -0.0411(2) -0.13821(9) 0.0295(5) Uani 1 1 d .
H13A H 0.2159 -0.1056 -0.1126 0.044 Uiso 1 1 calc R
H13B H 0.3016 -0.0343 -0.1509 0.044 Uiso 1 1 calc R
H13C H 0.1714 -0.0546 -0.1696 0.044 Uiso 1 1 calc R
C14 C 0.69723(19) -0.01915(19) -0.00930(10) 0.0302(5) Uani 1 1 d .
H14A H 0.7478 -0.0438 0.0216 0.036 Uiso 1 1 calc R
C15 C 0.6325(2) -0.1249(2) -0.03024(11) 0.0370(5) Uani 1 1 d .
H15A H 0.6876 -0.1857 -0.0393 0.056 Uiso 1 1 calc R
H15B H 0.5887 -0.1044 -0.0631 0.056 Uiso 1 1 calc R
H15C H 0.5799 -0.1524 -0.0018 0.056 Uiso 1 1 calc R
C16 C 0.7735(2) 0.0313(2) -0.05425(12) 0.0421(6) Uani 1 1 d .
H16A H 0.8169 0.0965 -0.0395 0.063 Uiso 1 1 calc R
H16B H 0.7254 0.0575 -0.0848 0.063 Uiso 1 1 calc R
H16C H 0.8270 -0.0276 -0.0673 0.063 Uiso 1 1 calc R

loop_
_atom_site_aniso_label
_atom_site_aniso_U_11
_atom_site_aniso_U_22
_atom_site_aniso_U_33
_atom_site_aniso_U_23
_atom_site_aniso_U_13
_atom_site_aniso_U_12
Br1 0.02703(12) 0.02871(12) 0.04688(14) -0.01460(10) 0.00190(9) -0.00671(9)
O1 0.0302(9) 0.0408(10) 0.0410(9) -0.0180(8) -0.0073(7) 0.0124(7)
O2 0.0218(7) 0.0253(7) 0.0237(7) 0.0042(6) -0.0046(6) 0.0008(6)
O3 0.0311(8) 0.0365(8) 0.0211(6) 0.0070(6) 0.0026(6) -0.0064(7)
O4 0.0267(7) 0.0252(7) 0.0267(7) 0.0035(6) -0.0039(6) -0.0068(6)
O5 0.0226(7) 0.0239(7) 0.0236(6) 0.0043(6) -0.0059(5) -0.0028(6)
C1 0.0241(10) 0.0220(10) 0.0218(9) -0.0005(7) -0.0012(8) 0.0011(8)
C2 0.0241(10) 0.0207(9) 0.0246(9) -0.0035(7) -0.0003(8) -0.0069(8)
C3 0.0184(9) 0.0277(10) 0.0290(10) -0.0058(8) -0.0004(8) -0.0037(8)
C4 0.0189(9) 0.0215(9) 0.0259(9) -0.0035(7) 0.0022(7) -0.0009(7)
C5 0.0196(9) 0.0212(9) 0.0182(8) 0.0003(7) 0.0031(7) -0.0042(8)
C6 0.0212(9) 0.0178(9) 0.0197(8) 0.0017(7) -0.0011(7) -0.0023(7)
C7 0.0179(8) 0.0183(9) 0.0172(7) 0.0028(6) 0.0008(7) -0.0018(7)
C8 0.0229(9) 0.0201(9) 0.0191(8) 0.0007(7) -0.0035(7) 0.0000(7)
C9 0.0166(8) 0.0211(9) 0.0179(8) -0.0007(7) 0.0010(7) 0.0007(7)
C10 0.0213(9) 0.0322(10) 0.0216(9) -0.0012(8) -0.0063(8) 0.0010(8)
C11 0.0428(14) 0.0393(13) 0.0317(11) 0.0094(10) -0.0119(11) 0.0045(11)
C12 0.0184(10) 0.0481(14) 0.0315(11) -0.0102(10) -0.0026(8) 0.0032(9)
C13 0.0281(11) 0.0370(12) 0.0235(10) -0.0046(8) 0.0011(8) 0.0001(9)
C14 0.0226(10) 0.0264(10) 0.0417(12) -0.0084(9) 0.0015(9) 0.0025(9)
C15 0.0341(12) 0.0267(12) 0.0503(14) -0.0098(10) 0.0041(10) -0.0014(9)
C16 0.0338(13) 0.0409(14) 0.0515(15) -0.0109(11) 0.0159(11) -0.0027(11)

loop_
_atom_type_symbol
_atom_type_description
_atom_type_scat_dispersion_real
_atom_type_scat_dispersion_imag
_atom_type_scat_source
C C 0.0033 0.0016 'International Tables Vol C Tables 4.2.6.8 and 6.1.1.4'
H H 0.0000 0.0000 'International Tables Vol C Tables 4.2.6.8 and 6.1.1.4'
O O 0.0106 0.0060 'International Tables Vol C Tables 4.2.6.8 and 6.1.1.4'
Br Br -0.2901 2.4595 'International Tables Vol C Tables 4.2.6.8 and 6.1.1.4'

loop_
_geom_angle_atom_site_label_1
_geom_angle_atom_site_label_2
_geom_angle_atom_site_label_3
_geom_angle
C8 O2 C4 112.43(15)
C9 O5 C10 121.55(16)
O1 C1 C2 122.44(19)
O1 C1 C6 122.13(19)
C2 C1 C6 115.24(17)
C3 C2 C1 121.91(18)
C3 C2 Br1 121.86(16)
C1 C2 Br1 116.23(15)
C2 C3 C4 119.69(18)
C2 C3 H3A 120.2
C4 C3 H3A 120.2
O2 C4 C3 103.97(15)
O2 C4 C5 105.25(15)
C3 C4 C5 111.95(17)
O2 C4 C14 106.66(16)
C3 C4 C14 112.72(18)
C5 C4 C14 115.20(16)
C6 C5 C7 61.81(13)
C6 C5 C4 113.53(15)
C7 C5 C4 106.03(15)
C6 C5 H5A 120.3
C7 C5 H5A 120.3
C4 C5 H5A 120.3
C5 C6 C1 119.62(17)
C5 C6 C7 59.93(12)
C1 C6 C7 123.74(16)
C5 C6 H6A 114.3
C1 C6 H6A 114.3
C7 C6 H6A 114.3
C8 C7 C9 118.29(16)
C8 C7 C5 106.54(16)
C9 C7 C5 121.79(15)
C8 C7 C6 115.87(16)
C9 C7 C6 121.18(16)
C5 C7 C6 58.26(12)
O3 C8 O2 121.63(18)
O3 C8 C7 128.67(19)
O2 C8 C7 109.68(17)
O4 C9 O5 127.60(18)
O4 C9 C7 122.15(17)
O5 C9 C7 110.18(15)
O5 C10 C11 102.17(17)
O5 C10 C13 109.97(17)
C11 C10 C13 110.63(18)
O5 C10 C12 109.72(16)
C11 C10 C12 111.0(2)
C13 C10 C12 112.82(19)
C10 C11 H11A 109.5
C10 C11 H11B 109.5
H11A C11 H11B 109.5
C10 C11 H11C 109.5
H11A C11 H11C 109.5
H11B C11 H11C 109.5
C10 C12 H12A 109.5
C10 C12 H12B 109.5
H12A C12 H12B 109.5
C10 C12 H12C 109.5
H12A C12 H12C 109.5
H12B C12 H12C 109.5
C10 C13 H13A 109.5
C10 C13 H13B 109.5
H13A C13 H13B 109.5
C10 C13 H13C 109.5
H13A C13 H13C 109.5
H13B C13 H13C 109.5
C15 C14 C4 111.77(19)
C15 C14 C16 110.8(2)
C4 C14 C16 109.83(19)
C15 C14 H14A 108.1
C4 C14 H14A 108.1
C16 C14 H14A 108.1
C14 C15 H15A 109.5
C14 C15 H15B 109.5
H15A C15 H15B 109.5
C14 C15 H15C 109.5
H15A C15 H15C 109.5
H15B C15 H15C 109.5
C14 C16 H16A 109.5
C14 C16 H16B 109.5
H16A C16 H16B 109.5
C14 C16 H16C 109.5
H16A C16 H16C 109.5
H16B C16 H16C 109.5

loop_
_geom_bond_atom_site_label_1
_geom_bond_atom_site_label_2
_geom_bond_distance
Br1 C2 1.8838(19)
O1 C1 1.210(3)
O2 C8 1.358(2)
O2 C4 1.481(2)
O3 C8 1.193(3)
O4 C9 1.203(2)
O5 C9 1.324(2)
O5 C10 1.492(2)
C1 C2 1.487(3)
C1 C6 1.502(3)
C2 C3 1.327(3)
C3 C4 1.525(3)
C3 H3A 0.9500
C4 C5 1.526(3)
C4 C14 1.531(3)
C5 C6 1.486(3)
C5 C7 1.513(2)
C5 H5A 1.0000
C6 C7 1.540(3)
C6 H6A 1.0000
C7 C8 1.496(3)
C7 C9 1.506(3)
C10 C11 1.512(3)
C10 C13 1.514(3)
C10 C12 1.517(3)
C11 H11A 0.9800
C11 H11B 0.9800
C11 H11C 0.9800
C12 H12A 0.9800
C12 H12B 0.9800
C12 H12C 0.9800
C13 H13A 0.9800
C13 H13B 0.9800
C13 H13C 0.9800
C14 C15 1.532(3)
C14 C16 1.529(3)
C14 H14A 1.0000
C15 H15A 0.9800
C15 H15B 0.9800
C15 H15C 0.9800
C16 H16A 0.9800
C16 H16B 0.9800
C16 H16C 0.9800

loop_
_geom_torsion_atom_site_label_1
_geom_torsion_atom_site_label_2
_geom_torsion_atom_site_label_3
_geom_torsion_atom_site_label_4
_geom_torsion
O1 C1 C2 C3 161.2(2)
C6 C1 C2 C3 -23.7(3)
O1 C1 C2 Br1 -18.1(3)
C6 C1 C2 Br1 156.99(14)
C1 C2 C3 C4 -4.3(3)
Br1 C2 C3 C4 174.90(14)
C8 O2 C4 C3 115.41(18)
C8 O2 C4 C5 -2.4(2)
C8 O2 C4 C14 -125.27(19)
C2 C3 C4 O2 -74.2(2)
C2 C3 C4 C5 38.9(3)
C2 C3 C4 C14 170.72(19)
O2 C4 C5 C6 68.40(19)
C3 C4 C5 C6 -43.9(2)
C14 C4 C5 C6 -174.43(17)
O2 C4 C5 C7 2.67(19)
C3 C4 C5 C7 -109.65(18)
C14 C4 C5 C7 119.83(18)
C7 C5 C6 C1 114.15(19)
C4 C5 C6 C1 17.9(2)
C4 C5 C6 C7 -96.22(17)
O1 C1 C6 C5 -169.3(2)
C2 C1 C6 C5 15.7(3)
O1 C1 C6 C7 -97.5(3)
C2 C1 C6 C7 87.4(2)
C6 C5 C7 C8 -110.57(17)
C4 C5 C7 C8 -2.1(2)
C6 C5 C7 C9 109.44(19)
C4 C5 C7 C9 -142.06(17)
C4 C5 C7 C6 108.50(17)
C5 C6 C7 C8 94.14(18)
C1 C6 C7 C8 -13.3(3)
C5 C6 C7 C9 -110.47(19)
C1 C6 C7 C9 142.07(19)
C1 C6 C7 C5 -107.5(2)
C4 O2 C8 O3 -177.73(19)
C4 O2 C8 C7 1.2(2)
C9 C7 C8 O3 -38.9(3)
C5 C7 C8 O3 179.4(2)
C6 C7 C8 O3 117.2(2)
C9 C7 C8 O2 142.28(17)
C5 C7 C8 O2 0.6(2)
C6 C7 C8 O2 -61.6(2)
C10 O5 C9 O4 -5.2(3)
C10 O5 C9 C7 171.90(16)
C8 C7 C9 O4 -14.8(3)
C5 C7 C9 O4 120.8(2)
C6 C7 C9 O4 -169.62(18)
C8 C7 C9 O5 167.95(17)
C5 C7 C9 O5 -56.5(2)
C6 C7 C9 O5 13.1(2)
C9 O5 C10 C11 -175.97(19)
C9 O5 C10 C13 -58.5(2)
C9 O5 C10 C12 66.2(2)
O2 C4 C14 C15 64.3(2)
C3 C4 C14 C15 177.8(2)
C5 C4 C14 C15 -52.0(3)
O2 C4 C14 C16 -172.25(18)
C3 C4 C14 C16 -58.8(2)
C5 C4 C14 C16 71.4(2)
